data_7249418
loop_
_publ_author_name
'Chiu, Wei-Jung'
'Sun, Chung-Ming'

_publ_section_title
;
 Electrochemistry-enabled Rh-catalyzed regioselective [4 + 1] and [4 + 2]
 cycloaddition of benzoic acid with alkynyl esters/amides
;
_journal_issue 21
_journal_name_full 'Green Chemistry'
_journal_page_first 10996
_journal_page_last 11002
_journal_paper_doi 10.1039/D4GC03753G
_journal_volume 26
_journal_year 2024
_chemical_formula_moiety 'C20 H22 O4'
_chemical_formula_sum 'C20 H22 O4'
_chemical_formula_weight 326.37
_space_group_crystal_system triclinic
_space_group_IT_number 2
_space_group_name_Hall '-P 1'
_space_group_name_H-M_alt 'P -1'
_atom_sites_solution_hydrogens geom
_atom_sites_solution_primary dual
_audit_creation_date 2024-03-25
_audit_creation_method
;
Olex2 1.5
(compiled 2024.02.16 svn.r378c4104 for OlexSys, GUI svn.r6928)
;
_audit_update_record
;
2024-03-27 deposited with the CCDC.	2024-10-02 downloaded from the CCDC.
;
_cell_angle_alpha 83.847(2)
_cell_angle_beta 78.595(2)
_cell_angle_gamma 81.772(2)
_cell_formula_units_Z 2
_cell_length_a 7.4776(2)
_cell_length_b 9.1826(2)
_cell_length_c 12.9115(3)
_cell_measurement_reflns_used 7485
_cell_measurement_temperature 99.98(10)
_cell_measurement_theta_max 72.0950
_cell_measurement_theta_min 3.4880
_cell_volume 857.25(4)
_computing_cell_refinement 'CrysAlisPro 1.171.42.96a (Rigaku OD, 2023)'
_computing_data_collection 'CrysAlisPro 1.171.42.96a (Rigaku OD, 2023)'
_computing_data_reduction 'CrysAlisPro 1.171.42.96a (Rigaku OD, 2023)'
_computing_molecular_graphics 'Olex2 1.5 (Dolomanov et al., 2009)'
_computing_publication_material 'Olex2 1.5 (Dolomanov et al., 2009)'
_computing_structure_refinement 'SHELXL 2018/3 (Sheldrick, 2015)'
_computing_structure_solution 'SHELXT 2018/2 (Sheldrick, 2018)'
_diffrn_ambient_environment N~2~
_diffrn_ambient_temperature 99.98(10)
_diffrn_detector 'Hybrid Pixel Array Detector'
_diffrn_detector_area_resol_mean 10.0000
_diffrn_detector_type 'HyPix-Arc 150'
_diffrn_measured_fraction_theta_full 0.989
_diffrn_measured_fraction_theta_max 0.989
_diffrn_measurement_details
;
List of Runs (angles in degrees, time in seconds):

  # Type    Start    End  Width  t~exp~   \w     \q     \k     \f   Frames
#--------------------------------------------------------------------------
  1  \w     59.00 120.00   0.50    0.05    --   69.38  15.00-180.00  122
  2  \w     39.00 117.00   0.50    0.05    --   69.38  15.00 -90.00  156
  3  \w     37.00 106.00   0.50    0.05    --   56.15  15.00  30.00  138
  4  \w     46.00 126.00   0.50    0.05    --   80.61  15.00 -60.00  160
  5  \w     46.00  71.00   0.50    0.05    --   80.61  15.00  30.00   50
  6  \w     74.00 110.00   0.50    0.05    --   80.61  15.00  30.00   72
  7  \w     73.00 121.00   0.50    0.05    --   80.61  15.00  60.00   96
  8  \w     66.00 107.00   0.50    0.05    --   80.61  15.00 150.00   82
  9  \w     39.00  74.00   0.50    0.05    --   80.61-111.00  30.00   70
 10  \w     68.00  93.00   0.50    0.05    --   80.00-105.00-121.25   50
 11  \w     41.00  67.00   0.50    0.05    --   80.00-105.00-121.25   52
 12  \w     60.00  86.00   0.50    0.05    --   80.61-100.00-146.00   52
 13  \w     54.00  80.00   0.50    0.05    --   69.38-100.00-146.00   52
 14  \w     14.00  53.00   0.50    0.05    --   56.15-100.00-146.00   78
 15  \w     39.00  64.00   0.50    0.05    --   80.61 -95.00-120.00   50
 16  \w     40.00  65.00   0.50    0.05    --   80.61 -95.00 -30.00   50
 17  \w     18.00  51.00   0.50    0.05    --   56.15 -95.00  30.00   66
 18  \w     13.00  41.00   0.50    0.05    --   56.15 -95.00  90.00   56
 19  \w     38.00  66.00   0.50    0.05    --   80.61 -95.00  90.00   56
 20  \w     43.00  88.00   0.50    0.05    --   80.61 -95.00  60.00   90
 21  \w     27.00  57.00   0.50    0.05    --   69.38 -95.00 -90.00   60
 22  \w    -56.00 -30.00   0.50    0.05    --  -59.22 100.00 -42.00   52
 23  \w    -97.00 -70.00   0.50    0.05    --  -81.00 114.00-123.49   54
 24  \w    -97.00 -72.00   0.50    0.05    --  -81.00 116.00 -52.33   50
 25  \w    -66.00 -35.00   0.50    0.05    --  -81.00 114.00-123.49   62
 26  \w    -97.00 -35.00   0.50    0.05    --  -81.00 115.00 -17.34  124
 27  \w    -95.00 -36.00   0.50    0.05    --  -81.00 114.00  70.98  118
 28  \w    -97.00 -39.00   0.50    0.05    --  -81.00 116.00 133.85  116
 29  \w    -98.00 -42.00   0.50    0.05    --  -81.00 118.00  98.49  112
 30  \w    -90.00 -50.00   0.50    0.05    --  -76.67 111.00 150.00   80
 31  \w    -92.00 -43.00   0.50    0.05    --  -76.67 111.00  90.00   98
 32  \w    -79.00 -54.00   0.50    0.05    --  -71.82 100.00 -42.00   50
 33  \w    -77.00 -51.00   0.50    0.05    --  -76.67 100.00 -42.00   52
 34  \w    -88.00 -32.00   0.50    0.05    --  -76.67 111.00 -90.00  112
 35  \w   -126.00 -44.00   0.50    0.05    --  -76.67 -15.00  90.00  164
 36  \w   -115.00 -41.00   0.50    0.05    --  -76.67 -15.00   0.00  148
 37  \w   -112.00 -87.00   0.50    0.05    --  -76.67 -15.00-120.00   50
;
_diffrn_measurement_device 'four-circle diffractometer'
_diffrn_measurement_device_type 'XtaLAB Synergy R, DW system, HyPix-Arc 150'
_diffrn_measurement_method '\w scans'
_diffrn_orient_matrix_type 'CrysAlisPro convention (1999,Acta A55,543-557)'
_diffrn_orient_matrix_UB_11 0.1178349000
_diffrn_orient_matrix_UB_12 -0.1516670000
_diffrn_orient_matrix_UB_13 -0.0093659000
_diffrn_orient_matrix_UB_21 -0.0244194000
_diffrn_orient_matrix_UB_22 0.0019977000
_diffrn_orient_matrix_UB_23 -0.1158774000
_diffrn_orient_matrix_UB_31 0.1743382000
_diffrn_orient_matrix_UB_32 0.0769395000
_diffrn_orient_matrix_UB_33 -0.0374070000
_diffrn_radiation_monochromator mirror
_diffrn_radiation_probe x-ray
_diffrn_radiation_type 'Cu K\a'
_diffrn_radiation_wavelength 1.54184
_diffrn_reflns_av_R_equivalents 0.0318
_diffrn_reflns_av_unetI/netI 0.0226
_diffrn_reflns_Laue_measured_fraction_full 0.989
_diffrn_reflns_Laue_measured_fraction_max 0.989
_diffrn_reflns_limit_h_max 8
_diffrn_reflns_limit_h_min -7
_diffrn_reflns_limit_k_max 10
_diffrn_reflns_limit_k_min -10
_diffrn_reflns_limit_l_max 15
_diffrn_reflns_limit_l_min -15
_diffrn_reflns_number 10200
_diffrn_reflns_point_group_measured_fraction_full 0.989
_diffrn_reflns_point_group_measured_fraction_max 0.989
_diffrn_reflns_theta_full 67.068
_diffrn_reflns_theta_max 67.068
_diffrn_reflns_theta_min 3.504
_diffrn_source 'Rotating-anode X-ray tube'
_diffrn_source_type 'Rigaku (Cu) X-ray Source'
_exptl_absorpt_coefficient_mu 0.707
_exptl_absorpt_correction_T_max 1.00000
_exptl_absorpt_correction_T_min 0.91784
_exptl_absorpt_correction_type multi-scan
_exptl_absorpt_process_details
;
CrysAlisPro 1.171.42.96a (Rigaku Oxford Diffraction, 2023)
Empirical absorption correction using spherical harmonics,
implemented in SCALE3 ABSPACK scaling algorithm.
;
_exptl_crystal_colour colourless
_exptl_crystal_colour_primary colourless
_exptl_crystal_density_diffrn 1.264
_exptl_crystal_description block
_exptl_crystal_F_000 348
_exptl_crystal_size_max 0.21
_exptl_crystal_size_mid 0.13
_exptl_crystal_size_min 0.1
_refine_diff_density_max 0.275
_refine_diff_density_min -0.240
_refine_diff_density_rms 0.059
_refine_ls_extinction_method none
_refine_ls_goodness_of_fit_ref 1.069
_refine_ls_hydrogen_treatment constr
_refine_ls_matrix_type full
_refine_ls_number_parameters 219
_refine_ls_number_reflns 3011
_refine_ls_number_restraints 0
_refine_ls_restrained_S_all 1.069
_refine_ls_R_factor_all 0.0426
_refine_ls_R_factor_gt 0.0352
_refine_ls_shift/su_max 0.000
_refine_ls_shift/su_mean 0.000
_refine_ls_structure_factor_coef Fsqd
_refine_ls_weighting_details 'w=1/[\s^2^(Fo^2^)+(0.0438P)^2^+0.3614P] where P=(Fo^2^+2Fc^2^)/3'
_refine_ls_weighting_scheme calc
_refine_ls_wR_factor_gt 0.0892
_refine_ls_wR_factor_ref 0.0943
_reflns_Friedel_coverage 0.000
_reflns_number_gt 2797
_reflns_number_total 3011
_reflns_threshold_expression 'I > 2\s(I)'
_cod_data_source_file d4gc03753g2.cif
_cod_data_source_block 240370lt_auto
_cod_depositor_comments 'Adding full bibliography for 7249417--7249418.cif.'
_cod_database_code 7249418
_shelx_shelxl_version_number 2018/3
_shelx_space_group_comment
;
The symmetry employed for this shelxl refinement is uniquely defined
by the following loop, which should always be used as a source of
symmetry information in preference to the above space-group names.
They are only intended as comments.
;
_shelx_estimated_absorpt_t_max 0.933
_shelx_estimated_absorpt_t_min 0.866
_olex2_refinement_description
;
1. Fixed Uiso
 At 1.2 times of:
  All C(H) groups, All C(H,H) groups
 At 1.5 times of:
  All C(H,H,H) groups
2.a Secondary CH2 refined with riding coordinates:
 C14(H14A,H14B), C20(H20A,H20B), C21(H21A,H21B), C22(H22A,H22B), C23(H23A,H23B)
2.b Aromatic/amide H refined with riding coordinates:
 C5(H5), C6(H6), C7(H7), C8(H8), C10(H10), C11(H11)
2.c Idealised Me refined as rotating group:
 C17(H17A,H17B,H17C), C24(H24A,H24B,H24C)
;
_olex2_submission_special_instructions 'No special instructions were received'
_oxdiff_exptl_absorpt_empirical_details
;
Empirical correction (ABSPACK) includes:
- Absorption correction using spherical harmonics
- Frame scaling
;
_oxdiff_exptl_absorpt_empirical_full_max 1.482
_oxdiff_exptl_absorpt_empirical_full_min 0.683

loop_
_space_group_symop_operation_xyz
'x, y, z'
'-x, -y, -z'

loop_
_atom_site_label
_atom_site_type_symbol
_atom_site_fract_x
_atom_site_fract_y
_atom_site_fract_z
_atom_site_U_iso_or_equiv
_atom_site_adp_type
_atom_site_occupancy
_atom_site_site_symmetry_order
_atom_site_calc_flag
_atom_site_refinement_flags_posn
_atom_site_refinement_flags_adp
_atom_site_refinement_flags_occupancy
_atom_site_disorder_assembly
_atom_site_disorder_group
O1 O 0.44867(11) 0.47857(9) 0.62625(6) 0.0172(2) Uani 1 1 d . . . . .
O16 O 0.15357(13) 0.11120(10) 0.71891(7) 0.0250(2) Uani 1 1 d . . . . .
O18 O 0.34463(15) 0.23426(11) 0.77891(8) 0.0313(3) Uani 1 1 d . . . . .
O19 O 0.67602(11) 0.52156(10) 0.70436(7) 0.0228(2) Uani 1 1 d . . . . .
C2 C 0.51263(16) 0.52678(13) 0.70669(9) 0.0166(3) Uani 1 1 d . . . . .
C3 C 0.35367(16) 0.58019(13) 0.78659(9) 0.0155(3) Uani 1 1 d . . . . .
C4 C 0.34728(16) 0.63947(13) 0.88469(9) 0.0163(3) Uani 1 1 d . . . . .
C5 C 0.50248(17) 0.66840(15) 0.92240(10) 0.0231(3) Uani 1 1 d . . . . .
H5 H 0.621898 0.647462 0.881179 0.028 Uiso 1 1 calc R U . . .
C6 C 0.48183(19) 0.72653(16) 1.01818(11) 0.0273(3) Uani 1 1 d . . . . .
H6 H 0.587232 0.746697 1.042216 0.033 Uiso 1 1 calc R U . . .
C7 C 0.30660(19) 0.75674(15) 1.08137(10) 0.0253(3) Uani 1 1 d . . . . .
H7 H 0.294282 0.795647 1.148045 0.030 Uiso 1 1 calc R U . . .
C8 C 0.15456(18) 0.73000(15) 1.04662(10) 0.0229(3) Uani 1 1 d . . . . .
H8 H 0.036676 0.750498 1.089662 0.027 Uiso 1 1 calc R U . . .
C9 C 0.16936(17) 0.67218(13) 0.94742(9) 0.0181(3) Uani 1 1 d . . . . .
C10 C 0.01101(17) 0.64703(14) 0.90967(10) 0.0213(3) Uani 1 1 d . . . . .
H10 H -0.106601 0.668161 0.952866 0.026 Uiso 1 1 calc R U . . .
C11 C 0.02193(17) 0.59340(14) 0.81324(10) 0.0192(3) Uani 1 1 d . . . . .
H11 H -0.085487 0.579562 0.788516 0.023 Uiso 1 1 calc R U . . .
C12 C 0.19796(16) 0.55971(13) 0.75239(9) 0.0156(3) Uani 1 1 d . . . . .
C13 C 0.24818(16) 0.49949(13) 0.64524(9) 0.0163(3) Uani 1 1 d . . . . .
C14 C 0.18101(17) 0.35083(13) 0.64119(10) 0.0191(3) Uani 1 1 d . . . . .
H14A H 0.045039 0.365913 0.652083 0.023 Uiso 1 1 calc R U . . .
H14B H 0.227084 0.317201 0.569301 0.023 Uiso 1 1 calc R U . . .
C15 C 0.23840(17) 0.22964(14) 0.72109(9) 0.0193(3) Uani 1 1 d . . . . .
C17 C 0.2012(2) -0.01456(15) 0.79067(11) 0.0295(3) Uani 1 1 d . . . . .
H17A H 0.332207 -0.050539 0.770734 0.044 Uiso 1 1 calc R U . . .
H17B H 0.127924 -0.093330 0.786456 0.044 Uiso 1 1 calc R U . . .
H17C H 0.175808 0.015184 0.863334 0.044 Uiso 1 1 calc R U . . .
C20 C 0.18456(16) 0.60825(14) 0.55655(9) 0.0181(3) Uani 1 1 d . . . . .
H20A H 0.214801 0.558778 0.489692 0.022 Uiso 1 1 calc R U . . .
H20B H 0.049121 0.631456 0.573971 0.022 Uiso 1 1 calc R U . . .
C21 C 0.26855(17) 0.75245(14) 0.53789(10) 0.0208(3) Uani 1 1 d . . . . .
H21A H 0.404054 0.730328 0.528309 0.025 Uiso 1 1 calc R U . . .
H21B H 0.225529 0.809100 0.601129 0.025 Uiso 1 1 calc R U . . .
C22 C 0.21766(17) 0.84645(14) 0.44086(10) 0.0207(3) Uani 1 1 d . . . . .
H22A H 0.082208 0.869620 0.451036 0.025 Uiso 1 1 calc R U . . .
H22B H 0.258781 0.788946 0.377939 0.025 Uiso 1 1 calc R U . . .
C23 C 0.30356(19) 0.99049(14) 0.42017(10) 0.0237(3) Uani 1 1 d . . . . .
H23A H 0.263547 1.047394 0.483444 0.028 Uiso 1 1 calc R U . . .
H23B H 0.439052 0.967210 0.409271 0.028 Uiso 1 1 calc R U . . .
C24 C 0.2514(2) 1.08562(16) 0.32393(12) 0.0314(3) Uani 1 1 d . . . . .
H24A H 0.295740 1.031716 0.260398 0.047 Uiso 1 1 calc R U . . .
H24B H 0.307586 1.177313 0.315362 0.047 Uiso 1 1 calc R U . . .
H24C H 0.117373 1.109046 0.334129 0.047 Uiso 1 1 calc R U . . .

loop_
_atom_site_aniso_label
_atom_site_aniso_U_11
_atom_site_aniso_U_22
_atom_site_aniso_U_33
_atom_site_aniso_U_23
_atom_site_aniso_U_13
_atom_site_aniso_U_12
O1 0.0148(4) 0.0226(4) 0.0153(4) -0.0045(3) -0.0042(3) -0.0017(3)
O16 0.0333(5) 0.0187(5) 0.0268(5) 0.0034(4) -0.0134(4) -0.0084(4)
O18 0.0451(6) 0.0247(5) 0.0316(5) 0.0030(4) -0.0246(5) -0.0088(4)
O19 0.0147(5) 0.0335(5) 0.0217(5) -0.0087(4) -0.0042(3) -0.0017(4)
C2 0.0174(6) 0.0182(6) 0.0151(6) -0.0019(4) -0.0049(5) -0.0024(5)
C3 0.0164(6) 0.0149(6) 0.0154(6) 0.0004(4) -0.0034(5) -0.0027(4)
C4 0.0188(6) 0.0149(6) 0.0151(6) 0.0003(4) -0.0036(5) -0.0023(5)
C5 0.0168(6) 0.0322(7) 0.0216(7) -0.0074(5) -0.0046(5) -0.0020(5)
C6 0.0242(7) 0.0371(8) 0.0242(7) -0.0093(6) -0.0094(5) -0.0040(6)
C7 0.0310(7) 0.0288(7) 0.0175(6) -0.0075(5) -0.0045(5) -0.0045(6)
C8 0.0236(7) 0.0258(7) 0.0178(6) -0.0038(5) 0.0012(5) -0.0035(5)
C9 0.0198(6) 0.0172(6) 0.0168(6) 0.0005(5) -0.0020(5) -0.0040(5)
C10 0.0159(6) 0.0261(7) 0.0207(6) -0.0022(5) 0.0013(5) -0.0046(5)
C11 0.0151(6) 0.0236(6) 0.0199(6) -0.0009(5) -0.0042(5) -0.0053(5)
C12 0.0179(6) 0.0138(6) 0.0154(6) 0.0016(4) -0.0043(5) -0.0037(4)
C13 0.0137(6) 0.0198(6) 0.0164(6) -0.0011(5) -0.0049(4) -0.0027(5)
C14 0.0220(6) 0.0201(6) 0.0176(6) -0.0018(5) -0.0078(5) -0.0042(5)
C15 0.0226(6) 0.0192(6) 0.0171(6) -0.0037(5) -0.0047(5) -0.0031(5)
C17 0.0430(8) 0.0193(7) 0.0281(7) 0.0046(5) -0.0125(6) -0.0068(6)
C20 0.0165(6) 0.0219(6) 0.0167(6) -0.0006(5) -0.0053(5) -0.0026(5)
C21 0.0213(6) 0.0221(6) 0.0194(6) 0.0004(5) -0.0055(5) -0.0034(5)
C22 0.0226(6) 0.0211(6) 0.0188(6) -0.0003(5) -0.0058(5) -0.0026(5)
C23 0.0249(7) 0.0220(7) 0.0245(7) 0.0001(5) -0.0062(5) -0.0037(5)
C24 0.0374(8) 0.0251(7) 0.0328(8) 0.0067(6) -0.0112(6) -0.0074(6)

loop_
_atom_type_symbol
_atom_type_description
_atom_type_scat_dispersion_real
_atom_type_scat_dispersion_imag
_atom_type_scat_source
C C 0.0181 0.0091 'International Tables Vol C Tables 4.2.6.8 and 6.1.1.4'
H H 0.0000 0.0000 'International Tables Vol C Tables 4.2.6.8 and 6.1.1.4'
O O 0.0492 0.0322 'International Tables Vol C Tables 4.2.6.8 and 6.1.1.4'

loop_
_geom_angle_atom_site_label_1
_geom_angle_atom_site_label_2
_geom_angle_atom_site_label_3
_geom_angle
_geom_angle_site_symmetry_1
_geom_angle_site_symmetry_3
_geom_angle_publ_flag
C2 O1 C13 110.95(9) . . ?
C15 O16 C17 115.29(10) . . ?
O1 C2 C3 108.42(10) . . ?
O19 C2 O1 120.89(11) . . ?
O19 C2 C3 130.69(11) . . ?
C4 C3 C2 130.25(11) . . ?
C12 C3 C2 107.57(10) . . ?
C12 C3 C4 122.16(11) . . ?
C3 C4 C9 116.23(11) . . ?
C5 C4 C3 124.79(11) . . ?
C5 C4 C9 118.97(11) . . ?
C4 C5 H5 119.8 . . ?
C6 C5 C4 120.39(12) . . ?
C6 C5 H5 119.8 . . ?
C5 C6 H6 119.6 . . ?
C5 C6 C7 120.89(12) . . ?
C7 C6 H6 119.6 . . ?
C6 C7 H7 120.1 . . ?
C8 C7 C6 119.83(12) . . ?
C8 C7 H7 120.1 . . ?
C7 C8 H8 119.4 . . ?
C7 C8 C9 121.14(12) . . ?
C9 C8 H8 119.4 . . ?
C8 C9 C4 118.76(11) . . ?
C8 C9 C10 121.43(11) . . ?
C10 C9 C4 119.81(11) . . ?
C9 C10 H10 118.8 . . ?
C11 C10 C9 122.40(11) . . ?
C11 C10 H10 118.8 . . ?
C10 C11 H11 121.3 . . ?
C10 C11 C12 117.46(11) . . ?
C12 C11 H11 121.3 . . ?
C3 C12 C11 121.90(11) . . ?
C3 C12 C13 109.89(10) . . ?
C11 C12 C13 128.20(11) . . ?
O1 C13 C12 103.03(9) . . ?
O1 C13 C14 108.59(10) . . ?
O1 C13 C20 108.60(9) . . ?
C12 C13 C14 114.24(10) . . ?
C12 C13 C20 113.15(10) . . ?
C14 C13 C20 108.90(9) . . ?
C13 C14 H14A 108.4 . . ?
C13 C14 H14B 108.4 . . ?
H14A C14 H14B 107.5 . . ?
C15 C14 C13 115.50(10) . . ?
C15 C14 H14A 108.4 . . ?
C15 C14 H14B 108.4 . . ?
O16 C15 C14 110.08(10) . . ?
O18 C15 O16 123.31(12) . . ?
O18 C15 C14 126.62(12) . . ?
O16 C17 H17A 109.5 . . ?
O16 C17 H17B 109.5 . . ?
O16 C17 H17C 109.5 . . ?
H17A C17 H17B 109.5 . . ?
H17A C17 H17C 109.5 . . ?
H17B C17 H17C 109.5 . . ?
C13 C20 H20A 108.5 . . ?
C13 C20 H20B 108.5 . . ?
H20A C20 H20B 107.5 . . ?
C21 C20 C13 115.04(10) . . ?
C21 C20 H20A 108.5 . . ?
C21 C20 H20B 108.5 . . ?
C20 C21 H21A 109.2 . . ?
C20 C21 H21B 109.2 . . ?
C20 C21 C22 112.13(10) . . ?
H21A C21 H21B 107.9 . . ?
C22 C21 H21A 109.2 . . ?
C22 C21 H21B 109.2 . . ?
C21 C22 H22A 109.1 . . ?
C21 C22 H22B 109.1 . . ?
C21 C22 C23 112.69(10) . . ?
H22A C22 H22B 107.8 . . ?
C23 C22 H22A 109.1 . . ?
C23 C22 H22B 109.1 . . ?
C22 C23 H23A 109.0 . . ?
C22 C23 H23B 109.0 . . ?
H23A C23 H23B 107.8 . . ?
C24 C23 C22 112.89(11) . . ?
C24 C23 H23A 109.0 . . ?
C24 C23 H23B 109.0 . . ?
C23 C24 H24A 109.5 . . ?
C23 C24 H24B 109.5 . . ?
C23 C24 H24C 109.5 . . ?
H24A C24 H24B 109.5 . . ?
H24A C24 H24C 109.5 . . ?
H24B C24 H24C 109.5 . . ?

loop_
_geom_bond_atom_site_label_1
_geom_bond_atom_site_label_2
_geom_bond_distance
_geom_bond_site_symmetry_2
_geom_bond_publ_flag
O1 C2 1.3635(14) . ?
O1 C13 1.4583(14) . ?
O16 C15 1.3406(15) . ?
O16 C17 1.4500(15) . ?
O18 C15 1.2005(16) . ?
O19 C2 1.2103(15) . ?
C2 C3 1.4746(16) . ?
C3 C4 1.4211(16) . ?
C3 C12 1.3674(17) . ?
C4 C5 1.4120(17) . ?
C4 C9 1.4240(17) . ?
C5 H5 0.9500 . ?
C5 C6 1.3714(18) . ?
C6 H6 0.9500 . ?
C6 C7 1.4075(19) . ?
C7 H7 0.9500 . ?
C7 C8 1.3636(19) . ?
C8 H8 0.9500 . ?
C8 C9 1.4168(17) . ?
C9 C10 1.4226(18) . ?
C10 H10 0.9500 . ?
C10 C11 1.3708(18) . ?
C11 H11 0.9500 . ?
C11 C12 1.4044(17) . ?
C12 C13 1.5033(16) . ?
C13 C14 1.5298(17) . ?
C13 C20 1.5394(16) . ?
C14 H14A 0.9900 . ?
C14 H14B 0.9900 . ?
C14 C15 1.5097(17) . ?
C17 H17A 0.9800 . ?
C17 H17B 0.9800 . ?
C17 H17C 0.9800 . ?
C20 H20A 0.9900 . ?
C20 H20B 0.9900 . ?
C20 C21 1.5217(17) . ?
C21 H21A 0.9900 . ?
C21 H21B 0.9900 . ?
C21 C22 1.5238(17) . ?
C22 H22A 0.9900 . ?
C22 H22B 0.9900 . ?
C22 C23 1.5274(18) . ?
C23 H23A 0.9900 . ?
C23 H23B 0.9900 . ?
C23 C24 1.5233(18) . ?
C24 H24A 0.9800 . ?
C24 H24B 0.9800 . ?
C24 H24C 0.9800 . ?

loop_
_geom_torsion_atom_site_label_1
_geom_torsion_atom_site_label_2
_geom_torsion_atom_site_label_3
_geom_torsion_atom_site_label_4
_geom_torsion
_geom_torsion_site_symmetry_1
_geom_torsion_site_symmetry_2
_geom_torsion_site_symmetry_3
_geom_torsion_site_symmetry_4
_geom_torsion_publ_flag
O1 C2 C3 C4 179.31(11) . . . . ?
O1 C2 C3 C12 1.13(13) . . . . ?
O1 C13 C14 C15 59.76(13) . . . . ?
O1 C13 C20 C21 -51.71(13) . . . . ?
O19 C2 C3 C4 -0.8(2) . . . . ?
O19 C2 C3 C12 -179.02(13) . . . . ?
C2 O1 C13 C12 -3.13(12) . . . . ?
C2 O1 C13 C14 -124.62(10) . . . . ?
C2 O1 C13 C20 117.10(10) . . . . ?
C2 C3 C4 C5 4.6(2) . . . . ?
C2 C3 C4 C9 -176.01(11) . . . . ?
C2 C3 C12 C11 177.10(11) . . . . ?
C2 C3 C12 C13 -3.13(13) . . . . ?
C3 C4 C5 C6 179.68(12) . . . . ?
C3 C4 C9 C8 179.31(11) . . . . ?
C3 C4 C9 C10 -0.92(17) . . . . ?
C3 C12 C13 O1 3.84(12) . . . . ?
C3 C12 C13 C14 121.42(11) . . . . ?
C3 C12 C13 C20 -113.22(11) . . . . ?
C4 C3 C12 C11 -1.27(18) . . . . ?
C4 C3 C12 C13 178.50(10) . . . . ?
C4 C5 C6 C7 0.8(2) . . . . ?
C4 C9 C10 C11 -0.83(19) . . . . ?
C5 C4 C9 C8 -1.23(17) . . . . ?
C5 C4 C9 C10 178.55(11) . . . . ?
C5 C6 C7 C8 -0.9(2) . . . . ?
C6 C7 C8 C9 -0.1(2) . . . . ?
C7 C8 C9 C4 1.15(19) . . . . ?
C7 C8 C9 C10 -178.62(12) . . . . ?
C8 C9 C10 C11 178.94(12) . . . . ?
C9 C4 C5 C6 0.26(19) . . . . ?
C9 C10 C11 C12 1.57(19) . . . . ?
C10 C11 C12 C3 -0.54(18) . . . . ?
C10 C11 C12 C13 179.73(12) . . . . ?
C11 C12 C13 O1 -176.41(11) . . . . ?
C11 C12 C13 C14 -58.83(16) . . . . ?
C11 C12 C13 C20 66.53(15) . . . . ?
C12 C3 C4 C5 -177.48(12) . . . . ?
C12 C3 C4 C9 1.95(17) . . . . ?
C12 C13 C14 C15 -54.59(14) . . . . ?
C12 C13 C20 C21 62.03(13) . . . . ?
C13 O1 C2 O19 -178.46(11) . . . . ?
C13 O1 C2 C3 1.42(13) . . . . ?
C13 C14 C15 O16 172.40(10) . . . . ?
C13 C14 C15 O18 -8.00(19) . . . . ?
C13 C20 C21 C22 173.15(10) . . . . ?
C14 C13 C20 C21 -169.79(10) . . . . ?
C17 O16 C15 O18 -1.09(18) . . . . ?
C17 O16 C15 C14 178.52(11) . . . . ?
C20 C13 C14 C15 177.84(10) . . . . ?
C20 C21 C22 C23 -179.10(10) . . . . ?
C21 C22 C23 C24 -179.38(11) . . . . ?
